data_7155597
loop_
_publ_author_name
'Behera, Harekrushna'
'V, Ramkumar'
'Madhavan, Nandita'

_publ_section_title
;
 Triamide macrocyclic chloride receptors via a one-pot tandem
 reduction-condensation-cyclization reaction
;
_journal_name_full 'Org. Biomol. Chem.'
_journal_paper_doi 10.1039/C7OB00642J
_journal_year 2017
_chemical_formula_sum 'C21.5 H20 N6 O3.5'
_chemical_formula_weight 418.43
_space_group_crystal_system triclinic
_space_group_IT_number 2
_space_group_name_Hall '-P 1'
_space_group_name_H-M_alt 'P -1'
_symmetry_space_group_name_Hall '-P 1'
_symmetry_space_group_name_H-M 'P -1'
_atom_sites_solution_hydrogens geom
_audit_creation_method SHELXL-2014/7
_audit_update_record
;
2016-09-15 deposited with the CCDC.
2017-05-02 downloaded from the CCDC.
;
_cell_angle_alpha 66.9784(10)
_cell_angle_beta 77.9463(10)
_cell_angle_gamma 76.9647(10)
_cell_formula_units_Z 4
_cell_length_a 12.1722(2)
_cell_length_b 12.4739(3)
_cell_length_c 14.8531(3)
_cell_measurement_reflns_used 9995
_cell_measurement_temperature 296(2)
_cell_measurement_theta_max 27.57
_cell_measurement_theta_min 2.20
_cell_volume 2003.74(7)
_computing_cell_refinement 'Bruker SAINT'
_computing_data_collection 'Bruker APEX2'
_computing_data_reduction 'Bruker SAINT'
_computing_molecular_graphics 'Bruker SHELXTL'
_computing_publication_material 'Bruker SHELXTL'
_computing_structure_refinement 'SHELXL-2014/7 (Sheldrick, 2014)'
_computing_structure_solution 'SHELXS-97 (Sheldrick 2008)'
_diffrn_ambient_temperature 296(2)
_diffrn_measured_fraction_theta_full 0.996
_diffrn_measured_fraction_theta_max 0.996
_diffrn_measurement_device_type 'Bruker APEX-II CCD'
_diffrn_measurement_method '\f and \w scans'
_diffrn_radiation_type MoK\a
_diffrn_radiation_wavelength 0.71073
_diffrn_reflns_av_R_equivalents 0.0210
_diffrn_reflns_av_unetI/netI 0.0207
_diffrn_reflns_Laue_measured_fraction_full 0.996
_diffrn_reflns_Laue_measured_fraction_max 0.996
_diffrn_reflns_limit_h_max 14
_diffrn_reflns_limit_h_min -14
_diffrn_reflns_limit_k_max 14
_diffrn_reflns_limit_k_min -14
_diffrn_reflns_limit_l_max 17
_diffrn_reflns_limit_l_min -17
_diffrn_reflns_number 31045
_diffrn_reflns_point_group_measured_fraction_full 0.996
_diffrn_reflns_point_group_measured_fraction_max 0.996
_diffrn_reflns_theta_full 25.000
_diffrn_reflns_theta_max 25.000
_diffrn_reflns_theta_min 1.733
_exptl_absorpt_coefficient_mu 0.098
_exptl_absorpt_correction_type none
_exptl_crystal_colour colourless
_exptl_crystal_density_diffrn 1.387
_exptl_crystal_description Square
_exptl_crystal_F_000 876
_exptl_crystal_size_max 0.280
_exptl_crystal_size_mid 0.220
_exptl_crystal_size_min 0.130
_refine_diff_density_max 0.897
_refine_diff_density_min -0.402
_refine_diff_density_rms 0.046
_refine_ls_extinction_method none
_refine_ls_goodness_of_fit_ref 1.021
_refine_ls_hydrogen_treatment constr
_refine_ls_matrix_type full
_refine_ls_number_parameters 561
_refine_ls_number_reflns 7027
_refine_ls_number_restraints 0
_refine_ls_restrained_S_all 1.021
_refine_ls_R_factor_all 0.0712
_refine_ls_R_factor_gt 0.0536
_refine_ls_shift/su_max 0.001
_refine_ls_shift/su_mean 0.000
_refine_ls_structure_factor_coef Fsqd
_refine_ls_weighting_details 'w=1/[\s^2^(Fo^2^)+(0.0810P)^2^+1.0190P] where P=(Fo^2^+2Fc^2^)/3'
_refine_ls_weighting_scheme calc
_refine_ls_wR_factor_gt 0.1436
_refine_ls_wR_factor_ref 0.1610
_reflns_Friedel_coverage 0.000
_reflns_number_gt 5359
_reflns_number_total 7027
_reflns_threshold_expression 'I > 2\s(I)'
_cod_data_source_file c7ob00642j2.cif
_cod_data_source_block 223
_cod_depositor_comments
;

2017-10-04
Z value and formula fixed to values more according to usual
chemical conventions.                 miguel
;
_cod_original_formula_sum 'C43 H40 N12 O7'
_cod_original_formula_weight 836.87
_cod_original_formula_units_Z 2
_cod_database_code 7155597
_shelx_shelxl_version_number 2014/7
_shelx_space_group_comment
; 
The symmetry employed for this shelxl refinement is uniquely defined 
by the following loop, which should always be used as a source of 
symmetry information in preference to the above space-group names. 
They are only intended as comments. 
;
_shelx_estimated_absorpt_t_min 0.973
_shelx_estimated_absorpt_t_max 0.987

loop_
_space_group_symop_operation_xyz
'x, y, z'
'-x, -y, -z'

loop_
_atom_site_label
_atom_site_type_symbol
_atom_site_fract_x
_atom_site_fract_y
_atom_site_fract_z
_atom_site_U_iso_or_equiv
_atom_site_adp_type
_atom_site_occupancy
_atom_site_site_symmetry_order
_atom_site_calc_flag
_atom_site_refinement_flags_posn
_atom_site_refinement_flags_adp
C1 C 0.62376(18) 0.0968(2) 0.37110(16) 0.0422(5) Uani 1 1 d . .
C2 C 0.6871(2) -0.0151(2) 0.40448(17) 0.0504(6) Uani 1 1 d . .
H2 H 0.7610 -0.0250 0.4176 0.061 Uiso 1 1 calc R U
C3 C 0.6396(2) -0.1108(2) 0.41790(18) 0.0577(7) Uani 1 1 d . .
H3 H 0.6812 -0.1865 0.4392 0.069 Uiso 1 1 calc R U
C4 C 0.5294(2) -0.0935(2) 0.39943(17) 0.0514(6) Uani 1 1 d . .
H4 H 0.4950 -0.1572 0.4088 0.062 Uiso 1 1 calc R U
C5 C 0.47096(18) 0.02040(18) 0.36676(15) 0.0389(5) Uani 1 1 d . .
C6 C 0.34930(19) 0.04189(19) 0.34965(16) 0.0423(5) Uani 1 1 d . .
C7 C 0.18630(19) 0.1886(2) 0.29015(17) 0.0479(6) Uani 1 1 d . .
H7A H 0.1653 0.1308 0.2709 0.057 Uiso 1 1 calc R U
H7B H 0.1778 0.2640 0.2361 0.057 Uiso 1 1 calc R U
C8 C 0.10697(18) 0.19843(19) 0.38050(17) 0.0426(5) Uani 1 1 d . .
C9 C 0.0099(2) 0.1466(2) 0.4156(2) 0.0612(7) Uani 1 1 d . .
H9 H -0.0099 0.1052 0.3828 0.073 Uiso 1 1 calc R U
C10 C -0.0574(2) 0.1570(3) 0.5000(2) 0.0700(8) Uani 1 1 d . .
H10 H -0.1219 0.1210 0.5256 0.084 Uiso 1 1 calc R U
C11 C -0.0277(2) 0.2210(2) 0.5454(2) 0.0584(7) Uani 1 1 d . .
H11 H -0.0709 0.2283 0.6028 0.070 Uiso 1 1 calc R U
C12 C 0.06782(17) 0.27428(19) 0.50404(16) 0.0424(5) Uani 1 1 d . .
C13 C 0.10004(18) 0.3530(2) 0.54635(16) 0.0455(5) Uani 1 1 d . .
C14 C 0.2366(2) 0.4777(2) 0.5284(2) 0.0552(6) Uani 1 1 d . .
H14A H 0.2622 0.4365 0.5927 0.066 Uiso 1 1 calc R U
H14B H 0.1757 0.5414 0.5331 0.066 Uiso 1 1 calc R U
C15 C 0.33325(19) 0.5279(2) 0.45409(17) 0.0448(5) Uani 1 1 d . .
C16 C 0.3345(2) 0.6491(2) 0.4096(2) 0.0583(7) Uani 1 1 d . .
H16 H 0.2745 0.7018 0.4265 0.070 Uiso 1 1 calc R U
C17 C 0.4241(3) 0.6903(2) 0.3411(2) 0.0633(7) Uani 1 1 d . .
H17 H 0.4243 0.7709 0.3087 0.076 Uiso 1 1 calc R U
C18 C 0.5132(2) 0.6104(2) 0.32117(19) 0.0556(6) Uani 1 1 d . .
H18 H 0.5765 0.6356 0.2765 0.067 Uiso 1 1 calc R U
C19 C 0.50749(19) 0.49157(19) 0.36864(16) 0.0422(5) Uani 1 1 d . .
C20 C 0.60647(19) 0.4046(2) 0.34814(16) 0.0453(5) Uani 1 1 d . .
C21 C 0.6723(2) 0.2038(2) 0.3551(2) 0.0599(7) Uani 1 1 d . .
H21A H 0.7286 0.1824 0.3994 0.072 Uiso 1 1 calc R U
H21B H 0.7103 0.2327 0.2879 0.072 Uiso 1 1 calc R U
C22 C 0.5889(2) 0.6522(3) 0.01274(17) 0.0569(7) Uani 1 1 d . .
C23 C 0.6768(2) 0.5601(4) 0.0069(2) 0.0773(10) Uani 1 1 d . .
H23 H 0.7440 0.5762 -0.0354 0.093 Uiso 1 1 calc R U
C24 C 0.6632(3) 0.4461(4) 0.0640(3) 0.0785(9) Uani 1 1 d . .
H24 H 0.7213 0.3840 0.0617 0.094 Uiso 1 1 calc R U
C25 C 0.5627(2) 0.4247(3) 0.1244(2) 0.0608(7) Uani 1 1 d . .
H25 H 0.5512 0.3480 0.1636 0.073 Uiso 1 1 calc R U
C26 C 0.47918(18) 0.5190(2) 0.12576(16) 0.0442(5) Uani 1 1 d . .
C27 C 0.36684(19) 0.4977(2) 0.18852(16) 0.0442(5) Uani 1 1 d . .
C28 C 0.17818(19) 0.5865(2) 0.24183(16) 0.0528(6) Uani 1 1 d . .
H28A H 0.1535 0.6528 0.2639 0.063 Uiso 1 1 calc R U
H28B H 0.1798 0.5148 0.2999 0.063 Uiso 1 1 calc R U
C29 C 0.09390(18) 0.5877(2) 0.18060(17) 0.0447(5) Uani 1 1 d . .
C30 C 0.0168(2) 0.5094(2) 0.2177(2) 0.0604(7) Uani 1 1 d . .
H30 H 0.0168 0.4539 0.2815 0.072 Uiso 1 1 calc R U
C31 C -0.0594(3) 0.5142(3) 0.1597(3) 0.0815(10) Uani 1 1 d . .
H31 H -0.1118 0.4623 0.1832 0.098 Uiso 1 1 calc R U
C32 C -0.0567(3) 0.5978(3) 0.0657(3) 0.0827(10) Uani 1 1 d . .
H32 H -0.1066 0.6025 0.0242 0.099 Uiso 1 1 calc R U
C33 C 0.0208(2) 0.6740(3) 0.0341(2) 0.0579(7) Uani 1 1 d . .
C34 C 0.0238(3) 0.7694(3) -0.0660(2) 0.0750(9) Uani 1 1 d . .
C35 C 0.1116(3) 0.9382(4) -0.1778(2) 0.0959(13) Uani 1 1 d . .
H35A H 0.0379 0.9844 -0.1933 0.115 Uiso 1 1 calc R U
H35B H 0.1451 0.9076 -0.2300 0.115 Uiso 1 1 calc R U
C36 C 0.1862(4) 1.0150(3) -0.1732(2) 0.0928(13) Uani 1 1 d . .
C37 C 0.1542(5) 1.1371(4) -0.1989(3) 0.141(2) Uani 1 1 d . .
H37 H 0.0832 1.1735 -0.2188 0.170 Uiso 1 1 calc R U
C38 C 0.2285(7) 1.2032(4) -0.1944(4) 0.165(3) Uani 1 1 d . .
H38 H 0.2078 1.2843 -0.2105 0.198 Uiso 1 1 calc R U
C39 C 0.3322(6) 1.1482(4) -0.1661(3) 0.134(2) Uani 1 1 d . .
H39 H 0.3838 1.1914 -0.1634 0.160 Uiso 1 1 calc R U
C40 C 0.3604(4) 1.0262(3) -0.1411(2) 0.0884(12) Uani 1 1 d . .
C41 C 0.4763(4) 0.9656(3) -0.1135(2) 0.0898(12) Uani 1 1 d . .
C42 C 0.5998(3) 0.7786(3) -0.0473(2) 0.0817(10) Uani 1 1 d . .
H42A H 0.6293 0.8110 -0.0092 0.098 Uiso 1 1 calc R U
H42B H 0.6539 0.7825 -0.1061 0.098 Uiso 1 1 calc R U
C43 C 0.1957(3) 0.9254(4) 0.1377(5) 0.164(3) Uani 1 1 d . .
H43A H 0.1874 0.9119 0.2069 0.246 Uiso 1 1 calc R U
H43B H 0.1296 0.9086 0.1232 0.246 Uiso 1 1 calc R U
H43C H 0.2038 1.0063 0.1000 0.246 Uiso 1 1 calc R U
N1 N 0.51722(14) 0.11449(15) 0.35205(13) 0.0402(4) Uani 1 1 d . .
N2 N 0.30404(15) 0.15410(15) 0.30752(13) 0.0403(4) Uani 1 1 d . .
H2A H 0.3459 0.2078 0.2901 0.048 Uiso 1 1 calc R U
N3 N 0.13518(14) 0.26201(15) 0.42390(13) 0.0398(4) Uani 1 1 d . .
N4 N 0.19431(15) 0.39708(16) 0.50076(13) 0.0428(4) Uani 1 1 d . .
H4A H 0.2322 0.3769 0.4525 0.051 Uiso 1 1 calc R U
N5 N 0.41880(15) 0.44958(15) 0.43285(13) 0.0407(4) Uani 1 1 d . .
N6 N 0.58536(16) 0.29621(16) 0.37221(15) 0.0487(5) Uani 1 1 d . .
H6 H 0.5181 0.2807 0.3987 0.058 Uiso 1 1 calc R U
N7 N 0.49082(15) 0.63132(18) 0.07208(13) 0.0468(5) Uani 1 1 d . .
N8 N 0.29217(15) 0.59313(16) 0.18825(13) 0.0432(4) Uani 1 1 d . .
H8 H 0.3119 0.6614 0.1552 0.052 Uiso 1 1 calc R U
N9 N 0.09573(15) 0.67005(18) 0.09001(14) 0.0474(5) Uani 1 1 d . .
N10 N 0.0975(2) 0.8415(3) -0.08542(16) 0.0779(8) Uani 1 1 d . .
H10A H 0.1386 0.8301 -0.0409 0.094 Uiso 1 1 calc R U
N11 N 0.2887(2) 0.9610(2) -0.14402(16) 0.0715(7) Uani 1 1 d . .
N12 N 0.4926(2) 0.8492(2) -0.07588(17) 0.0697(7) Uani 1 1 d . .
H12 H 0.4365 0.8137 -0.0680 0.084 Uiso 1 1 calc R U
O1 O 0.29670(15) -0.04108(15) 0.37434(15) 0.0657(5) Uani 1 1 d . .
O2 O 0.04120(16) 0.3736(2) 0.61717(14) 0.0746(6) Uani 1 1 d . .
O3 O 0.70039(16) 0.43266(18) 0.31150(16) 0.0732(6) Uani 1 1 d . .
O4 O 0.34698(17) 0.39689(16) 0.23570(16) 0.0753(6) Uani 1 1 d . .
O5 O -0.0376(3) 0.7799(3) -0.1253(2) 0.1272(11) Uani 1 1 d . .
O6 O 0.5513(3) 1.0230(3) -0.1276(3) 0.1559(14) Uani 1 1 d . .
O7 O 0.2896(2) 0.8537(3) 0.1139(3) 0.1192(9) Uani 1 1 d . .
H7 H 0.3461 0.8846 0.1032 0.179 Uiso 1 1 calc R U

loop_
_atom_site_aniso_label
_atom_site_aniso_U_11
_atom_site_aniso_U_22
_atom_site_aniso_U_33
_atom_site_aniso_U_23
_atom_site_aniso_U_13
_atom_site_aniso_U_12
C1 0.0348(11) 0.0468(12) 0.0421(12) -0.0178(10) -0.0012(9) -0.0013(9)
C2 0.0415(12) 0.0542(14) 0.0445(13) -0.0138(11) -0.0061(10) 0.0068(11)
C3 0.0617(16) 0.0406(13) 0.0554(15) -0.0110(11) -0.0080(12) 0.0104(12)
C4 0.0619(16) 0.0360(12) 0.0515(14) -0.0151(10) -0.0010(11) -0.0059(11)
C5 0.0435(12) 0.0357(11) 0.0355(11) -0.0145(9) 0.0023(9) -0.0064(9)
C6 0.0463(12) 0.0403(12) 0.0432(12) -0.0203(10) 0.0034(10) -0.0119(10)
C7 0.0433(13) 0.0557(14) 0.0511(13) -0.0223(11) -0.0129(10) -0.0089(11)
C8 0.0342(11) 0.0420(12) 0.0512(13) -0.0134(10) -0.0114(9) -0.0063(9)
C9 0.0428(14) 0.0626(16) 0.088(2) -0.0351(15) -0.0070(13) -0.0148(12)
C10 0.0373(14) 0.0710(18) 0.099(2) -0.0295(16) 0.0103(14) -0.0224(13)
C11 0.0361(13) 0.0666(16) 0.0658(16) -0.0224(13) 0.0069(11) -0.0104(12)
C12 0.0294(10) 0.0454(12) 0.0446(12) -0.0112(10) -0.0031(9) -0.0018(9)
C13 0.0353(12) 0.0540(13) 0.0431(12) -0.0179(11) -0.0048(10) 0.0012(10)
C14 0.0539(14) 0.0606(15) 0.0644(16) -0.0400(13) -0.0069(12) -0.0041(12)
C15 0.0456(13) 0.0454(12) 0.0543(13) -0.0278(11) -0.0149(10) -0.0031(10)
C16 0.0622(16) 0.0432(13) 0.0803(18) -0.0312(13) -0.0296(14) 0.0055(12)
C17 0.080(2) 0.0376(13) 0.0781(18) -0.0137(12) -0.0309(16) -0.0157(13)
C18 0.0671(16) 0.0465(14) 0.0581(15) -0.0126(11) -0.0164(12) -0.0227(13)
C19 0.0507(13) 0.0420(12) 0.0422(12) -0.0161(10) -0.0106(10) -0.0178(10)
C20 0.0455(13) 0.0533(13) 0.0449(12) -0.0211(10) -0.0035(10) -0.0192(11)
C21 0.0344(12) 0.0595(15) 0.0901(19) -0.0348(14) -0.0081(12) -0.0017(11)
C22 0.0406(13) 0.102(2) 0.0424(13) -0.0350(14) -0.0002(10) -0.0277(14)
C23 0.0313(14) 0.156(3) 0.0658(18) -0.065(2) -0.0006(12) -0.0137(17)
C24 0.0494(17) 0.118(3) 0.081(2) -0.059(2) -0.0182(15) 0.0139(17)
C25 0.0515(15) 0.0749(18) 0.0656(16) -0.0381(14) -0.0224(13) 0.0081(13)
C26 0.0387(12) 0.0567(14) 0.0443(12) -0.0232(11) -0.0123(9) -0.0059(10)
C27 0.0437(12) 0.0445(13) 0.0464(12) -0.0128(10) -0.0147(10) -0.0092(10)
C28 0.0380(12) 0.0729(16) 0.0369(12) -0.0086(11) -0.0004(9) -0.0129(11)
C29 0.0336(11) 0.0519(13) 0.0472(13) -0.0205(11) 0.0005(9) -0.0049(10)
C30 0.0485(14) 0.0578(15) 0.0760(18) -0.0289(14) 0.0044(13) -0.0137(12)
C31 0.0569(18) 0.087(2) 0.120(3) -0.054(2) -0.0036(18) -0.0257(16)
C32 0.0572(18) 0.112(3) 0.111(3) -0.068(2) -0.0272(18) -0.0108(18)
C33 0.0424(13) 0.0780(18) 0.0637(16) -0.0389(14) -0.0183(12) 0.0054(13)
C34 0.0625(18) 0.100(2) 0.0644(18) -0.0394(17) -0.0310(15) 0.0229(17)
C35 0.085(2) 0.104(3) 0.0495(17) -0.0019(17) -0.0101(16) 0.034(2)
C36 0.119(3) 0.0625(19) 0.0420(15) 0.0025(14) 0.0156(17) 0.029(2)
C37 0.178(5) 0.076(3) 0.072(2) 0.008(2) 0.044(3) 0.055(3)
C38 0.268(8) 0.046(2) 0.102(3) -0.011(2) 0.075(4) 0.009(4)
C39 0.239(6) 0.052(2) 0.078(3) -0.0218(19) 0.063(3) -0.043(3)
C40 0.149(4) 0.0498(17) 0.0482(16) -0.0139(13) 0.0330(19) -0.031(2)
C41 0.140(3) 0.083(2) 0.0536(17) -0.0230(16) 0.0272(19) -0.072(3)
C42 0.0670(19) 0.130(3) 0.0537(16) -0.0246(18) 0.0078(14) -0.058(2)
C43 0.062(2) 0.116(3) 0.334(9) -0.128(5) 0.010(4) 0.002(2)
N1 0.0364(10) 0.0371(9) 0.0445(10) -0.0157(8) -0.0027(8) -0.0019(8)
N2 0.0381(10) 0.0406(10) 0.0461(10) -0.0187(8) -0.0044(8) -0.0094(8)
N3 0.0331(9) 0.0447(10) 0.0404(10) -0.0131(8) -0.0045(7) -0.0081(8)
N4 0.0380(10) 0.0485(10) 0.0448(10) -0.0232(8) -0.0027(8) -0.0033(8)
N5 0.0462(10) 0.0368(9) 0.0452(10) -0.0194(8) -0.0077(8) -0.0086(8)
N6 0.0354(10) 0.0448(11) 0.0667(13) -0.0222(9) 0.0001(9) -0.0105(8)
N7 0.0373(10) 0.0669(13) 0.0429(10) -0.0240(9) -0.0019(8) -0.0166(9)
N8 0.0358(9) 0.0461(10) 0.0398(10) -0.0063(8) -0.0032(7) -0.0101(8)
N9 0.0365(10) 0.0594(12) 0.0477(11) -0.0216(9) -0.0083(8) -0.0037(9)
N10 0.0652(16) 0.101(2) 0.0442(13) -0.0080(12) -0.0170(11) 0.0071(15)
N11 0.1003(19) 0.0479(13) 0.0424(12) -0.0061(10) 0.0093(12) -0.0011(14)
N12 0.0777(17) 0.0753(16) 0.0605(14) -0.0214(12) 0.0100(12) -0.0443(14)
O1 0.0594(11) 0.0469(10) 0.0925(14) -0.0234(9) -0.0034(10) -0.0213(9)
O2 0.0586(11) 0.1089(16) 0.0658(12) -0.0526(12) 0.0166(9) -0.0163(11)
O3 0.0541(11) 0.0832(13) 0.0987(15) -0.0486(12) 0.0157(10) -0.0380(10)
O4 0.0754(13) 0.0441(10) 0.0907(14) -0.0045(10) -0.0088(11) -0.0177(9)
O5 0.134(2) 0.157(3) 0.1049(19) -0.0473(18) -0.0858(19) 0.014(2)
O6 0.201(3) 0.133(3) 0.150(3) -0.030(2) 0.012(2) -0.129(3)
O7 0.102(2) 0.0992(19) 0.156(3) -0.0498(19) -0.0006(19) -0.0233(16)

loop_
_atom_type_symbol
_atom_type_description
_atom_type_scat_dispersion_real
_atom_type_scat_dispersion_imag
_atom_type_scat_source
C C 0.0033 0.0016 'International Tables Vol C Tables 4.2.6.8 and 6.1.1.4'
H H 0.0000 0.0000 'International Tables Vol C Tables 4.2.6.8 and 6.1.1.4'
N N 0.0061 0.0033 'International Tables Vol C Tables 4.2.6.8 and 6.1.1.4'
O O 0.0106 0.0060 'International Tables Vol C Tables 4.2.6.8 and 6.1.1.4'

loop_
_geom_angle_atom_site_label_1
_geom_angle_atom_site_label_2
_geom_angle_atom_site_label_3
_geom_angle
N1 C1 C2 122.1(2)
N1 C1 C21 116.89(19)
C2 C1 C21 121.0(2)
C3 C2 C1 119.1(2)
C3 C2 H2 120.4
C1 C2 H2 120.4
C2 C3 C4 119.1(2)
C2 C3 H3 120.4
C4 C3 H3 120.4
C3 C4 C5 118.7(2)
C3 C4 H4 120.7
C5 C4 H4 120.7
N1 C5 C4 122.6(2)
N1 C5 C6 117.38(18)
C4 C5 C6 119.9(2)
O1 C6 N2 123.5(2)
O1 C6 C5 120.7(2)
N2 C6 C5 115.77(18)
N2 C7 C8 112.04(18)
N2 C7 H7A 109.2
C8 C7 H7A 109.2
N2 C7 H7B 109.2
C8 C7 H7B 109.2
H7A C7 H7B 107.9
N3 C8 C9 121.6(2)
N3 C8 C7 115.95(19)
C9 C8 C7 122.4(2)
C10 C9 C8 119.3(3)
C10 C9 H9 120.4
C8 C9 H9 120.4
C11 C10 C9 119.1(2)
C11 C10 H10 120.4
C9 C10 H10 120.4
C10 C11 C12 118.5(2)
C10 C11 H11 120.8
C12 C11 H11 120.8
N3 C12 C11 122.8(2)
N3 C12 C13 116.29(19)
C11 C12 C13 120.9(2)
O2 C13 N4 123.9(2)
O2 C13 C12 121.2(2)
N4 C13 C12 114.86(19)
N4 C14 C15 110.82(19)
N4 C14 H14A 109.5
C15 C14 H14A 109.5
N4 C14 H14B 109.5
C15 C14 H14B 109.5
H14A C14 H14B 108.1
N5 C15 C16 121.7(2)
N5 C15 C14 116.0(2)
C16 C15 C14 122.3(2)
C17 C16 C15 119.9(2)
C17 C16 H16 120.1
C15 C16 H16 120.1
C18 C17 C16 118.6(2)
C18 C17 H17 120.7
C16 C17 H17 120.7
C17 C18 C19 118.7(2)
C17 C18 H18 120.6
C19 C18 H18 120.6
N5 C19 C18 123.7(2)
N5 C19 C20 117.88(18)
C18 C19 C20 118.4(2)
O3 C20 N6 122.8(2)
O3 C20 C19 121.5(2)
N6 C20 C19 115.66(19)
N6 C21 C1 111.71(19)
N6 C21 H21A 109.3
C1 C21 H21A 109.3
N6 C21 H21B 109.3
C1 C21 H21B 109.3
H21A C21 H21B 107.9
N7 C22 C23 121.4(3)
N7 C22 C42 116.9(3)
C23 C22 C42 121.7(3)
C24 C23 C22 119.5(3)
C24 C23 H23 120.2
C22 C23 H23 120.2
C23 C24 C25 119.0(3)
C23 C24 H24 120.5
C25 C24 H24 120.5
C24 C25 C26 118.6(3)
C24 C25 H25 120.7
C26 C25 H25 120.7
N7 C26 C25 123.7(2)
N7 C26 C27 116.7(2)
C25 C26 C27 119.6(2)
O4 C27 N8 123.3(2)
O4 C27 C26 120.8(2)
N8 C27 C26 115.98(19)
N8 C28 C29 112.69(19)
N8 C28 H28A 109.1
C29 C28 H28A 109.1
N8 C28 H28B 109.1
C29 C28 H28B 109.1
H28A C28 H28B 107.8
N9 C29 C30 122.2(2)
N9 C29 C28 116.4(2)
C30 C29 C28 121.4(2)
C31 C30 C29 119.5(3)
C31 C30 H30 120.2
C29 C30 H30 120.2
C30 C31 C32 118.4(3)
C30 C31 H31 120.8
C32 C31 H31 120.8
C33 C32 C31 119.1(3)
C33 C32 H32 120.5
C31 C32 H32 120.5
N9 C33 C32 123.0(3)
N9 C33 C34 116.0(3)
C32 C33 C34 121.0(3)
O5 C34 N10 122.5(3)
O5 C34 C33 122.3(4)
N10 C34 C33 115.1(2)
N10 C35 C36 110.9(3)
N10 C35 H35A 109.5
C36 C35 H35A 109.5
N10 C35 H35B 109.5
C36 C35 H35B 109.5
H35A C35 H35B 108.1
N11 C36 C37 120.9(5)
N11 C36 C35 116.4(3)
C37 C36 C35 122.7(4)
C38 C37 C36 119.6(5)
C38 C37 H37 120.2
C36 C37 H37 120.2
C39 C38 C37 119.1(4)
C39 C38 H38 120.4
C37 C38 H38 120.4
C38 C39 C40 119.2(6)
C38 C39 H39 120.4
C40 C39 H39 120.4
N11 C40 C39 122.3(5)
N11 C40 C41 118.2(3)
C39 C40 C41 119.5(4)
O6 C41 N12 122.7(5)
O6 C41 C40 120.4(4)
N12 C41 C40 116.9(3)
N12 C42 C22 112.3(2)
N12 C42 H42A 109.1
C22 C42 H42A 109.1
N12 C42 H42B 109.1
C22 C42 H42B 109.1
H42A C42 H42B 107.9
O7 C43 H43A 109.5
O7 C43 H43B 109.5
H43A C43 H43B 109.5
O7 C43 H43C 109.5
H43A C43 H43C 109.5
H43B C43 H43C 109.5
C1 N1 C5 118.29(18)
C6 N2 C7 121.94(19)
C6 N2 H2A 119.0
C7 N2 H2A 119.0
C8 N3 C12 118.64(19)
C13 N4 C14 122.9(2)
C13 N4 H4A 118.6
C14 N4 H4A 118.6
C19 N5 C15 117.35(19)
C20 N6 C21 121.7(2)
C20 N6 H6 119.2
C21 N6 H6 119.2
C26 N7 C22 117.8(2)
C27 N8 C28 122.3(2)
C27 N8 H8 118.9
C28 N8 H8 118.9
C29 N9 C33 117.7(2)
C34 N10 C35 122.7(3)
C34 N10 H10A 118.7
C35 N10 H10A 118.7
C40 N11 C36 118.9(3)
C41 N12 C42 123.3(3)
C41 N12 H12 118.4
C42 N12 H12 118.4
C43 O7 H7 109.5

loop_
_geom_bond_atom_site_label_1
_geom_bond_atom_site_label_2
_geom_bond_distance
C1 N1 1.336(3)
C1 C2 1.386(3)
C1 C21 1.495(3)
C2 C3 1.370(4)
C2 H2 0.9300
C3 C4 1.378(4)
C3 H3 0.9300
C4 C5 1.381(3)
C4 H4 0.9300
C5 N1 1.337(3)
C5 C6 1.501(3)
C6 O1 1.233(3)
C6 N2 1.329(3)
C7 N2 1.447(3)
C7 C8 1.511(3)
C7 H7A 0.9700
C7 H7B 0.9700
C8 N3 1.333(3)
C8 C9 1.382(3)
C9 C10 1.381(4)
C9 H9 0.9300
C10 C11 1.370(4)
C10 H10 0.9300
C11 C12 1.379(3)
C11 H11 0.9300
C12 N3 1.338(3)
C12 C13 1.507(3)
C13 O2 1.225(3)
C13 N4 1.322(3)
C14 N4 1.446(3)
C14 C15 1.498(3)
C14 H14A 0.9700
C14 H14B 0.9700
C15 N5 1.336(3)
C15 C16 1.395(3)
C16 C17 1.367(4)
C16 H16 0.9300
C17 C18 1.365(4)
C17 H17 0.9300
C18 C19 1.381(3)
C18 H18 0.9300
C19 N5 1.336(3)
C19 C20 1.496(3)
C20 O3 1.224(3)
C20 N6 1.327(3)
C21 N6 1.443(3)
C21 H21A 0.9700
C21 H21B 0.9700
C22 N7 1.339(3)
C22 C23 1.399(4)
C22 C42 1.497(4)
C23 C24 1.369(5)
C23 H23 0.9300
C24 C25 1.369(4)
C24 H24 0.9300
C25 C26 1.374(3)
C25 H25 0.9300
C26 N7 1.337(3)
C26 C27 1.499(3)
C27 O4 1.228(3)
C27 N8 1.324(3)
C28 N8 1.451(3)
C28 C29 1.501(3)
C28 H28A 0.9700
C28 H28B 0.9700
C29 N9 1.335(3)
C29 C30 1.384(3)
C30 C31 1.369(4)
C30 H30 0.9300
C31 C32 1.377(5)
C31 H31 0.9300
C32 C33 1.373(4)
C32 H32 0.9300
C33 N9 1.337(3)
C33 C34 1.497(4)
C34 O5 1.221(3)
C34 N10 1.323(4)
C35 N10 1.438(4)
C35 C36 1.490(6)
C35 H35A 0.9700
C35 H35B 0.9700
C36 N11 1.347(5)
C36 C37 1.398(5)
C37 C38 1.382(9)
C37 H37 0.9300
C38 C39 1.359(9)
C38 H38 0.9300
C39 C40 1.396(5)
C39 H39 0.9300
C40 N11 1.338(5)
C40 C41 1.499(6)
C41 O6 1.220(4)
C41 N12 1.319(4)
C42 N12 1.442(4)
C42 H42A 0.9700
C42 H42B 0.9700
C43 O7 1.360(4)
C43 H43A 0.9600
C43 H43B 0.9600
C43 H43C 0.9600
N2 H2A 0.8600
N4 H4A 0.8600
N6 H6 0.8600
N8 H8 0.8600
N10 H10A 0.8600
N12 H12 0.8600
O7 H7 0.8200

loop_
_geom_torsion_atom_site_label_1
_geom_torsion_atom_site_label_2
_geom_torsion_atom_site_label_3
_geom_torsion_atom_site_label_4
_geom_torsion
N1 C1 C2 C3 0.4(3)
C21 C1 C2 C3 -179.8(2)
C1 C2 C3 C4 -1.1(4)
C2 C3 C4 C5 0.8(4)
C3 C4 C5 N1 0.2(3)
C3 C4 C5 C6 -177.7(2)
N1 C5 C6 O1 -170.2(2)
C4 C5 C6 O1 7.9(3)
N1 C5 C6 N2 9.5(3)
C4 C5 C6 N2 -172.5(2)
N2 C7 C8 N3 49.7(3)
N2 C7 C8 C9 -131.3(2)
N3 C8 C9 C10 -2.6(4)
C7 C8 C9 C10 178.5(2)
C8 C9 C10 C11 1.6(4)
C9 C10 C11 C12 0.9(4)
C10 C11 C12 N3 -2.9(4)
C10 C11 C12 C13 175.6(2)
N3 C12 C13 O2 177.0(2)
C11 C12 C13 O2 -1.5(3)
N3 C12 C13 N4 -2.5(3)
C11 C12 C13 N4 179.0(2)
N4 C14 C15 N5 -52.8(3)
N4 C14 C15 C16 127.3(2)
N5 C15 C16 C17 1.1(4)
C14 C15 C16 C17 -179.0(2)
C15 C16 C17 C18 -2.9(4)
C16 C17 C18 C19 2.1(4)
C17 C18 C19 N5 0.6(4)
C17 C18 C19 C20 -178.7(2)
N5 C19 C20 O3 -161.1(2)
C18 C19 C20 O3 18.3(3)
N5 C19 C20 N6 18.9(3)
C18 C19 C20 N6 -161.7(2)
N1 C1 C21 N6 30.5(3)
C2 C1 C21 N6 -149.3(2)
N7 C22 C23 C24 -0.9(4)
C42 C22 C23 C24 179.4(3)
C22 C23 C24 C25 1.1(4)
C23 C24 C25 C26 -0.3(4)
C24 C25 C26 N7 -0.8(4)
C24 C25 C26 C27 177.8(2)
N7 C26 C27 O4 175.9(2)
C25 C26 C27 O4 -2.9(3)
N7 C26 C27 N8 -3.3(3)
C25 C26 C27 N8 178.0(2)
N8 C28 C29 N9 -47.4(3)
N8 C28 C29 C30 134.2(2)
N9 C29 C30 C31 1.1(4)
C28 C29 C30 C31 179.4(2)
C29 C30 C31 C32 -0.1(4)
C30 C31 C32 C33 -0.9(5)
C31 C32 C33 N9 1.0(5)
C31 C32 C33 C34 -177.5(3)
N9 C33 C34 O5 177.5(3)
C32 C33 C34 O5 -3.9(5)
N9 C33 C34 N10 -2.6(4)
C32 C33 C34 N10 176.0(3)
N10 C35 C36 N11 53.7(4)
N10 C35 C36 C37 -127.3(3)
N11 C36 C37 C38 0.0(5)
C35 C36 C37 C38 -178.9(4)
C36 C37 C38 C39 0.8(7)
C37 C38 C39 C40 -0.8(7)
C38 C39 C40 N11 0.1(5)
C38 C39 C40 C41 177.7(4)
N11 C40 C41 O6 166.1(3)
C39 C40 C41 O6 -11.6(5)
N11 C40 C41 N12 -12.6(4)
C39 C40 C41 N12 169.7(3)
N7 C22 C42 N12 -32.9(3)
C23 C22 C42 N12 146.8(3)
C2 C1 N1 C5 0.6(3)
C21 C1 N1 C5 -179.2(2)
C4 C5 N1 C1 -0.9(3)
C6 C5 N1 C1 177.08(18)
O1 C6 N2 C7 2.2(3)
C5 C6 N2 C7 -177.44(18)
C8 C7 N2 C6 83.5(3)
C9 C8 N3 C12 0.7(3)
C7 C8 N3 C12 179.73(18)
C11 C12 N3 C8 2.0(3)
C13 C12 N3 C8 -176.47(18)
O2 C13 N4 C14 -1.7(4)
C12 C13 N4 C14 177.7(2)
C15 C14 N4 C13 -170.7(2)
C18 C19 N5 C15 -2.4(3)
C20 C19 N5 C15 176.93(18)
C16 C15 N5 C19 1.5(3)
C14 C15 N5 C19 -178.38(19)
O3 C20 N6 C21 -1.0(4)
C19 C20 N6 C21 179.0(2)
C1 C21 N6 C20 -169.7(2)
C25 C26 N7 C22 1.0(3)
C27 C26 N7 C22 -177.63(19)
C23 C22 N7 C26 -0.2(3)
C42 C22 N7 C26 179.5(2)
O4 C27 N8 C28 -1.9(4)
C26 C27 N8 C28 177.19(19)
C29 C28 N8 C27 -90.6(3)
C30 C29 N9 C33 -1.0(3)
C28 C29 N9 C33 -179.4(2)
C32 C33 N9 C29 0.0(4)
C34 C33 N9 C29 178.5(2)
O5 C34 N10 C35 -0.1(5)
C33 C34 N10 C35 -179.9(3)
C36 C35 N10 C34 171.0(3)
C39 C40 N11 C36 0.7(4)
C41 C40 N11 C36 -176.9(2)
C37 C36 N11 C40 -0.8(4)
C35 C36 N11 C40 178.2(2)
O6 C41 N12 C42 0.4(5)
C40 C41 N12 C42 179.0(3)
C22 C42 N12 C41 167.6(3)
